data_7244122
loop_
_publ_author_name
'Zhang, Junfeng'
'Lei, Qing'
'Luan, Lindong'
'Zeng, Hongmei'
'Zou, Guohong'
'Lin, Zhien'

_publ_section_title
;
 N-methylimidazolium containing metal phosphate-oxalates: solvent-free
 synthesis, crystal structure, and proton conduction
;
_journal_name_full CrystEngComm
_journal_paper_doi 10.1039/D1CE01659H
_journal_year 2022
_chemical_formula_moiety 'C H3 Fe O10 P2, C4 H7 N2'
_chemical_formula_sum 'C5 H10 Fe N2 O10 P2'
_chemical_formula_weight 375.94
_space_group_crystal_system monoclinic
_space_group_IT_number 14
_space_group_name_Hall '-P 2ybc'
_space_group_name_H-M_alt 'P 1 21/c 1'
_atom_sites_solution_hydrogens geom
_atom_sites_solution_primary dual
_audit_creation_date 2021-12-10
_audit_creation_method
;
Olex2 1.2
(compiled 2018.05.29 svn.r3508 for OlexSys, GUI svn.r5506)
;
_audit_update_record
;
2021-12-13 deposited with the CCDC.	2022-01-03 downloaded from the CCDC.
;
_cell_angle_alpha 90
_cell_angle_beta 94.467(2)
_cell_angle_gamma 90
_cell_formula_units_Z 4
_cell_length_a 9.1586(2)
_cell_length_b 10.0083(3)
_cell_length_c 12.7498(4)
_cell_measurement_reflns_used 2678
_cell_measurement_temperature 295.7(5)
_cell_measurement_theta_max 71.2290
_cell_measurement_theta_min 4.8130
_cell_volume 1165.12(6)
_computing_cell_refinement 'CrysAlisPro 1.171.39.46e (Rigaku OD, 2018)'
_computing_data_collection 'CrysAlisPro 1.171.39.46e (Rigaku OD, 2018)'
_computing_data_reduction 'CrysAlisPro 1.171.39.46e (Rigaku OD, 2018)'
_computing_molecular_graphics 'Olex2 (Dolomanov et al., 2009)'
_computing_publication_material 'Olex2 (Dolomanov et al., 2009)'
_computing_structure_refinement 'ShelXL (Sheldrick, 2015)'
_computing_structure_solution 'ShelXT (Sheldrick, 2015)'
_diffrn_ambient_environment air
_diffrn_ambient_temperature 295.7(5)
_diffrn_detector 'CCD plate'
_diffrn_detector_area_resol_mean 15.9595
_diffrn_detector_type EosS2
_diffrn_measured_fraction_theta_full 1.000
_diffrn_measured_fraction_theta_max 1.000
_diffrn_measurement_details
;
List of Runs (angles in degrees, time in seconds):

  # Type    Start    End  Width  t~exp~   \w     \q     \k     \f   Frames
#--------------------------------------------------------------------------
  1  \w    -53.00  33.00   1.00    1.76    --  -34.98  57.00-120.00   86
  2  \w   -106.00  36.00   1.00    1.76    --  -34.98   0.00-150.00  142
  3  \w      1.00  75.00   1.00    1.76    --   34.98 -99.00 150.00   74
  4  \w     23.00  90.00   1.00    1.76    --   34.98-125.00 -60.00   67
  5  \w     16.00 103.00   1.00    1.76    --   34.98  57.00-150.00   87
  6  \w     23.00  90.00   1.00    1.76    --   34.98-125.00 150.00   67
  7  \w     87.00 177.00   1.00    7.04    --  106.90  45.00-180.00   90
  8  \w     87.00 175.00   1.00    7.04    --  106.90  61.00 -90.00   88
  9  \w     35.00 133.00   1.00    7.04    --  106.90 -30.00 -90.00   98
 10  \w     37.00 110.00   1.00    7.04    --  106.90 -94.00 -60.00   73
 11  \w     35.00 133.00   1.00    7.04    --  106.90 -30.00   0.00   98
 12  \w    100.00 178.00   1.00    7.04    --  106.90 111.00  90.00   78
 13  \w     38.00 136.00   1.00    7.04    --  106.90 -77.00   0.00   98
 14  \w   -103.00 -16.00   1.00    1.76    --  -34.98 -57.00  90.00   87
 15  \w      6.00  86.00   1.00    1.76    --   34.98  77.00   0.00   80
 16  \w    -36.00  57.00   1.00    1.76    --   34.98 -38.00 -60.00   93
;
_diffrn_measurement_device 'four-circle diffractometer'
_diffrn_measurement_device_type 'New Gemini, Dual, Cu at home/near, EosS2'
_diffrn_measurement_method '\w scans'
_diffrn_orient_matrix_type 'CrysAlisPro convention (1999,Acta A55,543-557)'
_diffrn_orient_matrix_UB_11 0.0081388000
_diffrn_orient_matrix_UB_12 -0.0283248000
_diffrn_orient_matrix_UB_13 0.1190567000
_diffrn_orient_matrix_UB_21 -0.1635707000
_diffrn_orient_matrix_UB_22 0.0348484000
_diffrn_orient_matrix_UB_23 0.0018370000
_diffrn_orient_matrix_UB_31 -0.0405376000
_diffrn_orient_matrix_UB_32 -0.1472199000
_diffrn_orient_matrix_UB_33 -0.0226736000
_diffrn_radiation_monochromator graphite
_diffrn_radiation_probe x-ray
_diffrn_radiation_type CuK\a
_diffrn_radiation_wavelength 1.54184
_diffrn_reflns_av_R_equivalents 0.0778
_diffrn_reflns_av_unetI/netI 0.0548
_diffrn_reflns_Laue_measured_fraction_full 1.000
_diffrn_reflns_Laue_measured_fraction_max 1.000
_diffrn_reflns_limit_h_max 9
_diffrn_reflns_limit_h_min -10
_diffrn_reflns_limit_k_max 9
_diffrn_reflns_limit_k_min -11
_diffrn_reflns_limit_l_max 15
_diffrn_reflns_limit_l_min -11
_diffrn_reflns_number 6287
_diffrn_reflns_point_group_measured_fraction_full 1.000
_diffrn_reflns_point_group_measured_fraction_max 1.000
_diffrn_reflns_theta_full 67.041
_diffrn_reflns_theta_max 67.041
_diffrn_reflns_theta_min 4.843
_diffrn_source 'fine-focus sealed X-ray tube'
_diffrn_source_type 'Enhance (Cu) X-ray Source'
_exptl_absorpt_coefficient_mu 13.596
_exptl_absorpt_correction_T_max 0.215
_exptl_absorpt_correction_T_min 0.020
_exptl_absorpt_correction_type gaussian
_exptl_absorpt_process_details
;
CrysAlisPro 1.171.39.46e (Rigaku Oxford Diffraction, 2018)
Numerical absorption correction based on gaussian integration over
			a multifaceted crystal model
Empirical absorption correction using spherical harmonics,
 implemented in SCALE3 ABSPACK scaling algorithm.
;
_exptl_crystal_colour 'clear yellow'
_exptl_crystal_colour_lustre clear
_exptl_crystal_colour_primary yellow
_exptl_crystal_density_diffrn 2.143
_exptl_crystal_description block
_exptl_crystal_F_000 760
_exptl_crystal_size_max 0.83
_exptl_crystal_size_mid 0.313
_exptl_crystal_size_min 0.271
_refine_diff_density_max 1.042
_refine_diff_density_min -0.831
_refine_diff_density_rms 0.178
_refine_ls_extinction_method none
_refine_ls_goodness_of_fit_ref 1.080
_refine_ls_hydrogen_treatment constr
_refine_ls_matrix_type full
_refine_ls_number_parameters 185
_refine_ls_number_reflns 2071
_refine_ls_number_restraints 0
_refine_ls_restrained_S_all 1.080
_refine_ls_R_factor_all 0.0661
_refine_ls_R_factor_gt 0.0625
_refine_ls_shift/su_max 0.002
_refine_ls_shift/su_mean 0.000
_refine_ls_structure_factor_coef Fsqd
_refine_ls_weighting_details 'w=1/[\s^2^(Fo^2^)+(0.1154P)^2^] where P=(Fo^2^+2Fc^2^)/3'
_refine_ls_weighting_scheme calc
_refine_ls_wR_factor_gt 0.1566
_refine_ls_wR_factor_ref 0.1620
_reflns_Friedel_coverage 0.000
_reflns_number_gt 1911
_reflns_number_total 2071
_reflns_threshold_expression 'I > 2\s(I)'
_cod_data_source_file d1ce01659h2.cif
_cod_data_source_block 2
_cod_database_code 7244122
_shelx_shelxl_version_number 2014/7
_chemical_oxdiff_formula 'C20  H40  Fe4  N8  O40  P8  '
_shelx_space_group_comment
;
The symmetry employed for this shelxl refinement is uniquely defined
by the following loop, which should always be used as a source of
symmetry information in preference to the above space-group names.
They are only intended as comments.
;
_shelx_estimated_absorpt_t_max 0.120
_shelx_estimated_absorpt_t_min 0.031
_reflns_odcompleteness_completeness 100.00
_reflns_odcompleteness_iscentric 1
_reflns_odcompleteness_theta 66.97
_olex2_refinement_description
;
1. Fixed Uiso
 At 1.2 times of:
  All C(H) groups, All N(H) groups
 At 1.5 times of:
  All C(H,H,H) groups, All O(H) groups
2.a Aromatic/amide H refined with riding coordinates:
 N1(H1), C3(H3A), C4(H4), C5(H5)
2.b Idealised Me refined as rotating group:
 C2(H2A,H2B,H2C)
2.c Idealised tetrahedral OH refined as rotating group:
 O3(H3), O7(H7), O8(H8)
;

loop_
_space_group_symop_operation_xyz
'x, y, z'
'-x, y+1/2, -z+1/2'
'-x, -y, -z'
'x, -y-1/2, z-1/2'

loop_
_atom_site_label
_atom_site_type_symbol
_atom_site_fract_x
_atom_site_fract_y
_atom_site_fract_z
_atom_site_U_iso_or_equiv
_atom_site_adp_type
_atom_site_occupancy
_atom_site_site_symmetry_order
_atom_site_calc_flag
_atom_site_refinement_flags_posn
_atom_site_refinement_flags_adp
_atom_site_refinement_flags_occupancy
_atom_site_disorder_assembly
_atom_site_disorder_group
Fe1 Fe 0.50619(7) 0.77386(7) 0.52406(5) 0.0165(3) Uani 1 1 d . . . . .
P1 P 0.24238(11) 1.00048(10) 0.48766(7) 0.0175(3) Uani 1 1 d . . . . .
P2 P 0.53785(12) 0.85723(12) 0.26738(8) 0.0200(3) Uani 1 1 d . . . . .
O1 O 0.3420(3) 0.8918(3) 0.5351(3) 0.0257(7) Uani 1 1 d . . . . .
O2 O 0.1534(3) 1.0607(4) 0.5710(2) 0.0251(7) Uani 1 1 d . . . . .
O3 O 0.1339(3) 0.9380(4) 0.3994(3) 0.0284(8) Uani 1 1 d . . . . .
H3 H 0.0496 0.9464 0.4157 0.043 Uiso 1 1 calc GR . . . .
O4 O 0.3333(3) 1.1042(3) 0.4329(2) 0.0233(7) Uani 1 1 d . . . . .
O5 O 0.5140(4) 0.8008(4) 0.3734(3) 0.0303(8) Uani 1 1 d . . . . .
O6 O 0.4938(4) 0.7603(3) 0.1801(2) 0.0221(7) Uani 1 1 d . . . . .
O7 O 0.6972(4) 0.9024(5) 0.2603(3) 0.0376(9) Uani 1 1 d . . . . .
H7 H 0.7431 0.8917 0.3175 0.056 Uiso 1 1 calc GR . . . .
O8 O 0.4364(5) 0.9809(4) 0.2433(3) 0.0409(10) Uani 1 1 d . . . . .
H8 H 0.4308 1.0247 0.2972 0.061 Uiso 1 1 calc GR . . . .
O9 O 0.6464(3) 0.6094(3) 0.5191(2) 0.0221(7) Uani 1 1 d . . . . .
O10 O 0.6433(3) 0.3868(3) 0.5041(2) 0.0226(7) Uani 1 1 d . . . . .
C1 C 0.5844(5) 0.4994(4) 0.5064(3) 0.0185(9) Uani 1 1 d . . . . .
N1 N 0.1928(5) 0.7148(6) 0.2117(5) 0.0490(15) Uani 1 1 d . . . . .
H1 H 0.2852 0.7185 0.2040 0.059 Uiso 1 1 calc R . . . .
N2 N -0.0086(5) 0.6739(5) 0.2770(4) 0.0365(10) Uani 1 1 d . . . . .
C2 C -0.1164(8) 0.6234(7) 0.3471(6) 0.0563(18) Uani 1 1 d . . . . .
H2A H -0.1578 0.6971 0.3828 0.085 Uiso 1 1 calc GR . . . .
H2B H -0.0689 0.5637 0.3979 0.085 Uiso 1 1 calc GR . . . .
H2C H -0.1927 0.5766 0.3063 0.085 Uiso 1 1 calc GR . . . .
C3 C 0.1333(6) 0.6601(7) 0.2912(5) 0.0449(15) Uani 1 1 d . . . . .
H3A H 0.1836 0.6184 0.3483 0.054 Uiso 1 1 calc R . . . .
C4 C 0.0860(8) 0.7645(7) 0.1434(6) 0.0475(15) Uani 1 1 d . . . . .
H4 H 0.0986 0.8076 0.0801 0.057 Uiso 1 1 calc R . . . .
C5 C -0.0406(7) 0.7398(7) 0.1841(5) 0.0409(13) Uani 1 1 d . . . . .
H5 H -0.1334 0.7630 0.1549 0.049 Uiso 1 1 calc R . . . .

loop_
_atom_site_aniso_label
_atom_site_aniso_U_11
_atom_site_aniso_U_22
_atom_site_aniso_U_33
_atom_site_aniso_U_23
_atom_site_aniso_U_13
_atom_site_aniso_U_12
Fe1 0.0209(4) 0.0139(4) 0.0153(4) -0.0004(2) 0.0045(3) 0.0001(2)
P1 0.0187(5) 0.0163(6) 0.0179(5) -0.0007(4) 0.0039(4) 0.0000(4)
P2 0.0260(6) 0.0198(6) 0.0145(5) -0.0016(4) 0.0041(4) -0.0008(4)
O1 0.0293(16) 0.0221(17) 0.0268(15) 0.0055(13) 0.0098(12) 0.0043(13)
O2 0.0225(14) 0.0286(19) 0.0244(16) -0.0072(13) 0.0031(12) 0.0019(13)
O3 0.0238(15) 0.036(2) 0.0257(16) -0.0086(14) 0.0045(12) -0.0055(14)
O4 0.0275(15) 0.0193(17) 0.0230(15) 0.0045(12) 0.0000(12) -0.0051(13)
O5 0.0386(18) 0.036(2) 0.0176(16) -0.0005(14) 0.0084(13) -0.0048(16)
O6 0.0289(16) 0.0221(16) 0.0161(15) -0.0021(12) 0.0061(12) -0.0018(13)
O7 0.0385(19) 0.056(3) 0.0181(15) -0.0052(16) 0.0025(14) -0.0142(18)
O8 0.059(3) 0.028(2) 0.0337(19) -0.0104(16) -0.0082(17) 0.0130(18)
O9 0.0250(15) 0.0161(17) 0.0259(15) -0.0007(12) 0.0065(12) 0.0019(12)
O10 0.0245(15) 0.0176(17) 0.0259(15) -0.0008(12) 0.0023(12) -0.0010(12)
C1 0.026(2) 0.019(2) 0.0112(16) -0.0007(16) 0.0040(14) 0.0011(16)
N1 0.027(2) 0.061(4) 0.061(3) -0.031(3) 0.016(2) -0.008(2)
N2 0.037(2) 0.032(2) 0.042(3) -0.013(2) 0.0106(19) -0.003(2)
C2 0.059(4) 0.043(4) 0.070(4) 0.008(3) 0.031(3) 0.001(3)
C3 0.036(3) 0.060(4) 0.039(3) -0.013(3) 0.001(2) 0.015(3)
C4 0.057(4) 0.040(3) 0.048(3) -0.006(3) 0.024(3) -0.002(3)
C5 0.038(3) 0.041(3) 0.044(3) -0.008(2) 0.005(2) 0.006(2)

loop_
_atom_type_symbol
_atom_type_description
_atom_type_scat_dispersion_real
_atom_type_scat_dispersion_imag
_atom_type_scat_source
C C 0.0181 0.0091 'International Tables Vol C Tables 4.2.6.8 and 6.1.1.4'
H H 0.0000 0.0000 'International Tables Vol C Tables 4.2.6.8 and 6.1.1.4'
Fe Fe -1.1336 3.1974 'International Tables Vol C Tables 4.2.6.8 and 6.1.1.4'
N N 0.0311 0.0180 'International Tables Vol C Tables 4.2.6.8 and 6.1.1.4'
O O 0.0492 0.0322 'International Tables Vol C Tables 4.2.6.8 and 6.1.1.4'
P P 0.2955 0.4335 'International Tables Vol C Tables 4.2.6.8 and 6.1.1.4'

loop_
_exptl_crystal_face_index_h
_exptl_crystal_face_index_k
_exptl_crystal_face_index_l
_exptl_crystal_face_perp_dist
5 0 -6 0.1596
2 6 1 0.3668
-5 1 6 0.1881
0 -6 -3 0.3853
3 0 -7 0.1482
-3 0 7 0.1729
1 0 -8 0.1261
0 -4 -6 0.3287
-1 0 8 0.1452
-2 0 -8 0.1760
2 0 8 0.1198
-5 0 -4 0.1978
-3 5 -2 0.4044
5 0 4 0.0835
-1 -6 -1 0.3708
-6 0 1 0.1591
-1 -5 6 0.2288

loop_
_geom_angle_atom_site_label_1
_geom_angle_atom_site_label_2
_geom_angle_atom_site_label_3
_geom_angle
_geom_angle_site_symmetry_1
_geom_angle_site_symmetry_3
_geom_angle_publ_flag
O1 Fe1 O4 99.85(15) . 3_676 ?
O1 Fe1 O5 94.36(15) . . ?
O1 Fe1 O6 85.89(13) . 4_576 ?
O1 Fe1 O9 165.82(13) . . ?
O1 Fe1 O10 88.82(14) . 3_666 ?
O4 Fe1 O6 85.91(13) 3_676 4_576 ?
O4 Fe1 O9 92.84(13) 3_676 . ?
O4 Fe1 O10 168.60(13) 3_676 3_666 ?
O5 Fe1 O4 96.05(15) . 3_676 ?
O5 Fe1 O6 177.95(14) . 4_576 ?
O5 Fe1 O9 90.52(14) . . ?
O5 Fe1 O10 90.61(14) . 3_666 ?
O6 Fe1 O9 88.77(13) 4_576 . ?
O6 Fe1 O10 87.36(13) 4_576 3_666 ?
O9 Fe1 O10 77.80(13) . 3_666 ?
O1 P1 O3 109.1(2) . . ?
O1 P1 O4 109.64(18) . . ?
O2 P1 O1 110.26(19) . . ?
O2 P1 O3 108.44(18) . . ?
O2 P1 O4 113.04(19) . . ?
O4 P1 O3 106.20(18) . . ?
O5 P2 O6 112.0(2) . . ?
O5 P2 O7 111.7(2) . . ?
O5 P2 O8 110.5(2) . . ?
O6 P2 O7 110.2(2) . . ?
O6 P2 O8 104.1(2) . . ?
O7 P2 O8 107.9(3) . . ?
P1 O1 Fe1 149.4(2) . . ?
P1 O3 H3 109.5 . . ?
P1 O4 Fe1 135.92(19) . 3_676 ?
P2 O5 Fe1 164.3(3) . . ?
P2 O6 Fe1 143.1(2) . 4_575 ?
P2 O7 H7 109.5 . . ?
P2 O8 H8 109.5 . . ?
C1 O9 Fe1 115.2(3) . . ?
C1 O10 Fe1 114.4(3) . 3_666 ?
O9 C1 O10 127.4(4) . . ?
O9 C1 C1 116.8(5) . 3_666 ?
O10 C1 C1 115.8(5) . 3_666 ?
C3 N1 H1 125.4 . . ?
C3 N1 C4 109.2(5) . . ?
C4 N1 H1 125.4 . . ?
C3 N2 C2 126.0(6) . . ?
C3 N2 C5 108.4(5) . . ?
C5 N2 C2 125.6(6) . . ?
N2 C2 H2A 109.5 . . ?
N2 C2 H2B 109.5 . . ?
N2 C2 H2C 109.5 . . ?
H2A C2 H2B 109.5 . . ?
H2A C2 H2C 109.5 . . ?
H2B C2 H2C 109.5 . . ?
N1 C3 H3A 125.7 . . ?
N2 C3 N1 108.6(6) . . ?
N2 C3 H3A 125.7 . . ?
N1 C4 H4 126.6 . . ?
C5 C4 N1 106.8(6) . . ?
C5 C4 H4 126.6 . . ?
N2 C5 H5 126.5 . . ?
C4 C5 N2 107.0(6) . . ?
C4 C5 H5 126.5 . . ?

loop_
_geom_bond_atom_site_label_1
_geom_bond_atom_site_label_2
_geom_bond_distance
_geom_bond_site_symmetry_2
_geom_bond_publ_flag
Fe1 O1 1.925(3) . ?
Fe1 O4 1.956(3) 3_676 ?
Fe1 O5 1.946(3) . ?
Fe1 O6 2.030(3) 4_576 ?
Fe1 O9 2.092(3) . ?
Fe1 O10 2.124(3) 3_666 ?
P1 O1 1.515(3) . ?
P1 O2 1.514(3) . ?
P1 O3 1.572(3) . ?
P1 O4 1.532(3) . ?
P2 O5 1.497(3) . ?
P2 O6 1.507(3) . ?
P2 O7 1.537(4) . ?
P2 O8 1.564(4) . ?
O3 H3 0.8200 . ?
O4 Fe1 1.956(3) 3_676 ?
O6 Fe1 2.030(3) 4_575 ?
O7 H7 0.8200 . ?
O8 H8 0.8200 . ?
O9 C1 1.244(6) . ?
O10 Fe1 2.124(3) 3_666 ?
O10 C1 1.251(5) . ?
C1 C1 1.542(9) 3_666 ?
N1 H1 0.8600 . ?
N1 C3 1.308(9) . ?
N1 C4 1.353(10) . ?
N2 C2 1.472(8) . ?
N2 C3 1.305(8) . ?
N2 C5 1.367(8) . ?
C2 H2A 0.9600 . ?
C2 H2B 0.9600 . ?
C2 H2C 0.9600 . ?
C3 H3A 0.9300 . ?
C4 H4 0.9300 . ?
C4 C5 1.330(9) . ?
C5 H5 0.9300 . ?

loop_
_geom_hbond_atom_site_label_D
_geom_hbond_atom_site_label_H
_geom_hbond_atom_site_label_A
_geom_hbond_distance_DH
_geom_hbond_distance_HA
_geom_hbond_distance_DA
_geom_hbond_angle_DHA
_geom_hbond_site_symmetry_A
O3 H3 O2 0.82 1.88 2.688(4) 167.5 3_576
O7 H7 O2 0.82 1.71 2.486(5) 156.1 3_676
O8 H8 O4 0.82 2.16 2.936(5) 157.6 .
N1 H1 O6 0.86 2.00 2.854(6) 170.2 .

loop_
_exptl_oxdiff_crystal_face_indexfrac_h
_exptl_oxdiff_crystal_face_indexfrac_k
_exptl_oxdiff_crystal_face_indexfrac_l
_exptl_oxdiff_crystal_face_x
_exptl_oxdiff_crystal_face_y
_exptl_oxdiff_crystal_face_z
4.9951 0.0043 -5.9977 -0.6735 -0.8279 -0.0671
2.0055 5.9940 1.0038 -0.0339 -0.1173 -0.9865
-4.9939 0.9952 5.9989 0.6454 0.8626 -0.0801
-0.0074 -5.9928 -3.0034 -0.1879 -0.2131 0.9507
2.9963 0.0068 -6.9947 -0.8086 -0.5027 0.0361
-2.9963 -0.0068 6.9947 0.8086 0.5027 -0.0361
0.9975 0.0094 -7.9918 -0.9436 -0.1775 0.1394
-0.0058 -3.9901 -5.9977 -0.6011 -0.1491 0.7237
-0.9975 -0.0094 7.9918 0.9436 0.1775 -0.1394
-2.0003 0.0114 -7.9890 -0.9677 0.3129 0.2606
2.0003 -0.0114 7.9890 0.9677 -0.3129 -0.2606
-4.9973 0.0083 -3.9908 -0.5160 0.8104 0.2918
-2.9927 5.0016 -1.9893 -0.4029 0.6602 -0.5699
4.9973 -0.0083 3.9908 0.5160 -0.8104 -0.2918
-1.0062 -5.9946 -1.0047 0.0420 -0.0462 0.9461
-5.9954 0.0027 1.0044 0.0707 0.9826 0.2199
-1.0036 -5.0040 5.9884 0.8465 0.0008 0.6416
